data_4305133
loop_
_publ_author_name
'Yunjun Wu'
'Shaowu Wang'
'Xiancui Zhu'
'Gaosheng Yang'
'Yun Wei'
'Lijun Zhang'
'Hai-bin Song'

_publ_section_title
;
Synthesis, Characterization, and Catalytic Activity of Rare Earth Metal
Amides Supported by a Diamido Ligand with a CH2SiMe2 Link
;
_journal_name_full 'Inorganic Chemistry'
_journal_page_first 5503
_journal_page_last 5511
_journal_paper_doi 10.1021/ic800496d
_journal_volume 47
_journal_year 2008
_chemical_formula_sum 'C37 H68 N3 O Si3 Y'
_chemical_formula_weight 744.12
_chemical_name_systematic
; 
 ? 
;
_space_group_IT_number 19
_symmetry_cell_setting orthorhombic
_symmetry_space_group_name_Hall 'P 2ac 2ab'
_symmetry_space_group_name_H-M 'P 21 21 21'
_atom_sites_solution_hydrogens geom
_atom_sites_solution_primary direct
_atom_sites_solution_secondary difmap
_audit_creation_method SHELXL-97
_cell_angle_alpha 90.00
_cell_angle_beta 90.00
_cell_angle_gamma 90.00
_cell_formula_units_Z 8
_cell_length_a 11.029(2)
_cell_length_b 21.200(4)
_cell_length_c 36.909(7)
_cell_measurement_temperature 293(2)
_cell_volume 8630(3)
_computing_cell_refinement 'Bruker XSCANS'
_computing_data_collection 'Bruker XSCANS'
_computing_data_reduction 'Bruker SHELXTL'
_computing_molecular_graphics 'Bruker SHELXTL'
_computing_publication_material 'Bruker SHELXTL'
_computing_structure_refinement 'SHELXL-97 (Sheldrick, 1997)'
_computing_structure_solution 'SHELXS-97 (Sheldrick, 1990)'
_diffrn_ambient_temperature 293(2)
_diffrn_measured_fraction_theta_full 1.000
_diffrn_measured_fraction_theta_max 1.000
_diffrn_measurement_device_type 'Bruker P4'
_diffrn_measurement_method '\w scans'
_diffrn_radiation_monochromator graphite
_diffrn_radiation_source 'fine-focus sealed tube'
_diffrn_radiation_type MoK\a
_diffrn_radiation_wavelength 0.71073
_diffrn_reflns_av_R_equivalents 0.0998
_diffrn_reflns_av_sigmaI/netI 0.0664
_diffrn_reflns_limit_h_max 11
_diffrn_reflns_limit_h_min -13
_diffrn_reflns_limit_k_max 24
_diffrn_reflns_limit_k_min -25
_diffrn_reflns_limit_l_max 41
_diffrn_reflns_limit_l_min -43
_diffrn_reflns_number 51730
_diffrn_reflns_theta_full 25.02
_diffrn_reflns_theta_max 25.02
_diffrn_reflns_theta_min 1.10
_exptl_absorpt_coefficient_mu 1.464
_exptl_absorpt_correction_T_max 0.9173
_exptl_absorpt_correction_T_min 0.8674
_exptl_absorpt_correction_type multi-scan
_exptl_absorpt_process_details SADABS
_exptl_crystal_density_diffrn 1.145
_exptl_crystal_density_method 'not measured'
_exptl_crystal_F_000 3200
_exptl_crystal_size_max 0.10
_exptl_crystal_size_mid 0.10
_exptl_crystal_size_min 0.06
_refine_diff_density_max 3.047
_refine_diff_density_min -0.729
_refine_diff_density_rms 0.181
_refine_ls_abs_structure_details 'Flack H D (1983), Acta Cryst. A39, 876-881'
_refine_ls_abs_structure_Flack 0(10)
_refine_ls_extinction_coef 0.0206(14)
_refine_ls_extinction_expression Fc^*^=kFc[1+0.001xFc^2^\l^3^/sin(2\q)]^-1/4^
_refine_ls_extinction_method SHELXL
_refine_ls_goodness_of_fit_ref 1.102
_refine_ls_hydrogen_treatment constr
_refine_ls_matrix_type full
_refine_ls_number_parameters 840
_refine_ls_number_reflns 8384
_refine_ls_number_restraints 33
_refine_ls_restrained_S_all 1.101
_refine_ls_R_factor_all 0.0933
_refine_ls_R_factor_gt 0.0857
_refine_ls_shift/su_max 0.003
_refine_ls_shift/su_mean 0.000
_refine_ls_structure_factor_coef Fsqd
_refine_ls_weighting_details 'calc w=1/[\s^2^(Fo^2^)+(0.1564P)^2^+11.0603P] where P=(Fo^2^+2Fc^2^)/3'
_refine_ls_weighting_scheme calc
_refine_ls_wR_factor_gt 0.2206
_refine_ls_wR_factor_ref 0.2304
_reflns_number_gt 7571
_reflns_number_total 8384
_reflns_threshold_expression >2sigma(I)
_cod_data_source_file ic800496d-file002_2.cif
_cod_data_source_block r61224h
_cod_depositor_comments
;
The following automatic conversions were performed:
'_symmetry_cell_setting' value 'Orthorhombic' changed to 'orthorhombic'
according to '/home/saulius/struct/CIF-dictionaries/cif_core.dic'
dictionary named 'cif_core.dic' version 2.4.1 from
2010-06-29.

'_exptl_absorpt_correction_type' value 'MULTI-SCAN' changed
to 'multi-scan' according to
'/home/saulius/struct/CIF-dictionaries/cif_core.dic' dictionary named
'cif_core.dic' version 2.4.1 from
2010-06-29.

'_refine_ls_hydrogen_treatment' value 'CONSTR' changed to
'constr' according to '/home/saulius/struct/CIF-dictionaries/cif_core.dic'
dictionary named 'cif_core.dic' version 2.4.1 from 2010-06-29.

Automatic conversion script
Id: cif_fix_enum 1527 2010-12-29 10:47:43Z saulius 
;
_cod_database_code 4305133

loop_
_symmetry_equiv_pos_as_xyz
'x, y, z'
'-x+1/2, -y, z+1/2'
'-x, y+1/2, -z+1/2'
'x+1/2, -y+1/2, -z'

loop_
_atom_site_label
_atom_site_type_symbol
_atom_site_fract_x
_atom_site_fract_y
_atom_site_fract_z
_atom_site_U_iso_or_equiv
_atom_site_adp_type
_atom_site_occupancy
_atom_site_symmetry_multiplicity
_atom_site_calc_flag
_atom_site_refinement_flags
_atom_site_disorder_assembly
_atom_site_disorder_group
Y1 Y 0.56582(8) 0.98513(3) 1.00733(2) 0.0235(3) Uani 1 1 d . . .
Y2 Y 0.27928(7) 0.70287(3) 0.24636(2) 0.0225(3) Uani 1 1 d . . .
Si1 Si 0.7621(4) 0.93354(16) 0.95338(10) 0.0572(9) Uani 1 1 d . . .
Si2 Si 0.3044(4) 0.9981(2) 1.05377(12) 0.0717(11) Uani 1 1 d . . .
Si3 Si 0.3739(5) 1.1133(2) 1.01048(15) 0.0862(14) Uani 1 1 d . . .
Si4 Si 0.4777(5) 0.6244(3) 0.29124(14) 0.0834(14) Uani 1 1 d . . .
Si5 Si 0.1030(4) 0.84312(17) 0.23807(11) 0.0606(10) Uani 1 1 d . . .
Si6 Si 0.2502(4) 0.7966(2) 0.17573(11) 0.0702(11) Uani 1 1 d . . .
O1 O 0.6991(10) 1.0480(6) 1.0385(3) 0.081(3) Uani 1 1 d . . .
O2 O 0.1932(12) 0.6205(5) 0.2153(4) 0.089(3) Uani 1 1 d . . .
N1 N 0.6318(12) 0.8944(6) 1.0192(3) 0.066(3) Uani 1 1 d . . .
N2 N 0.6504(11) 0.9900(5) 0.9536(3) 0.063(3) Uani 1 1 d . . .
N3 N 0.3992(12) 1.0353(6) 1.0252(3) 0.074(3) Uani 1 1 d . . .
N4 N 0.2378(12) 0.6760(5) 0.3018(3) 0.060(3) Uani 1 1 d . . .
N5 N 0.4691(11) 0.6689(5) 0.2512(4) 0.068(3) Uani 1 1 d . . .
N6 N 0.1974(10) 0.7879(5) 0.2193(3) 0.061(3) Uani 1 1 d . . .
C1 C 0.6241(14) 0.8396(7) 1.0407(4) 0.065(4) Uani 1 1 d . . .
C2 C 0.5701(16) 0.7835(6) 1.0249(5) 0.074(4) Uani 1 1 d . . .
C3 C 0.559(2) 0.7298(9) 1.0469(5) 0.103(7) Uani 1 1 d . . .
H3 H 0.5257 0.6937 1.0366 0.123 Uiso 1 1 calc R . .
C4 C 0.592(2) 0.7273(9) 1.0817(7) 0.117(8) Uani 1 1 d . . .
H4 H 0.5818 0.6907 1.0953 0.140 Uiso 1 1 calc R . .
C5 C 0.648(2) 0.7859(12) 1.0983(5) 0.120(8) Uani 1 1 d . . .
H5 H 0.6751 0.7855 1.1222 0.144 Uiso 1 1 calc R . .
C6 C 0.659(2) 0.8382(8) 1.0784(4) 0.090(6) Uani 1 1 d . . .
C7 C 0.7234(17) 0.8934(10) 1.0951(4) 0.083(5) Uani 1 1 d . . .
H7 H 0.7202 0.9282 1.0776 0.100 Uiso 1 1 calc R . .
C8 C 0.654(2) 0.9142(11) 1.1289(5) 0.116(7) Uani 1 1 d . . .
H8A H 0.5998 0.9481 1.1227 0.174 Uiso 1 1 calc R . .
H8B H 0.7099 0.9283 1.1470 0.174 Uiso 1 1 calc R . .
H8C H 0.6076 0.8793 1.1381 0.174 Uiso 1 1 calc R . .
C9 C 0.856(2) 0.8800(13) 1.1028(6) 0.122(8) Uani 1 1 d . . .
H9A H 0.8636 0.8394 1.1141 0.183 Uiso 1 1 d R . .
H9B H 0.8877 0.9119 1.1187 0.183 Uiso 1 1 d R . .
H9C H 0.9008 0.8802 1.0805 0.183 Uiso 1 1 d R . .
C10 C 0.5305(18) 0.7819(8) 0.9860(5) 0.087(5) Uani 1 1 d . . .
H10 H 0.5611 0.8196 0.9737 0.104 Uiso 1 1 calc R . .
C11 C 0.3986(19) 0.7786(10) 0.9811(7) 0.116(8) Uani 1 1 d . . .
H11A H 0.3669 0.7435 0.9945 0.174 Uiso 1 1 calc R . .
H11B H 0.3803 0.7734 0.9559 0.174 Uiso 1 1 calc R . .
H11C H 0.3622 0.8169 0.9898 0.174 Uiso 1 1 calc R . .
C12 C 0.581(3) 0.7224(10) 0.9665(7) 0.128(9) Uani 1 1 d . . .
H12A H 0.5792 0.6871 0.9828 0.192 Uiso 1 1 calc R . .
H12B H 0.6633 0.7300 0.9591 0.192 Uiso 1 1 calc R . .
H12C H 0.5325 0.7132 0.9456 0.192 Uiso 1 1 calc R . .
C13 C 0.7547(12) 0.8955(6) 0.9993(4) 0.063(3) Uani 1 1 d . . .
H13A H 0.7820 0.8522 0.9968 0.076 Uiso 1 1 calc R . .
H13B H 0.8126 0.9168 1.0149 0.076 Uiso 1 1 calc R . .
C14 C 0.7424(15) 0.8720(8) 0.9161(5) 0.080(5) Uani 1 1 d . . .
H14A H 0.6638 0.8528 0.9182 0.120 Uiso 1 1 calc R . .
H14B H 0.8039 0.8402 0.9184 0.120 Uiso 1 1 calc R . .
H14C H 0.7496 0.8920 0.8928 0.120 Uiso 1 1 calc R . .
C15 C 0.9284(15) 0.9615(7) 0.9503(5) 0.075(4) Uani 1 1 d . . .
H15A H 0.9480 0.9710 0.9256 0.113 Uiso 1 1 calc R . .
H15B H 0.9811 0.9288 0.9591 0.113 Uiso 1 1 calc R . .
H15C H 0.9388 0.9987 0.9649 0.113 Uiso 1 1 calc R . .
C16 C 0.5915(15) 1.0157(7) 0.9233(3) 0.065(4) Uani 1 1 d . . .
C17 C 0.6444(19) 1.0690(7) 0.9046(4) 0.080(5) Uani 1 1 d . . .
C18 C 0.580(2) 1.0978(8) 0.8759(5) 0.087(5) Uani 1 1 d . . .
H18 H 0.6195 1.1290 0.8627 0.105 Uiso 1 1 calc R . .
C19 C 0.470(2) 1.0835(9) 0.8669(5) 0.090(6) Uani 1 1 d . . .
H19 H 0.4279 1.1076 0.8501 0.108 Uiso 1 1 calc R . .
C20 C 0.416(2) 1.0290(12) 0.8835(5) 0.116(8) Uani 1 1 d . . .
H20 H 0.3412 1.0146 0.8753 0.139 Uiso 1 1 calc R . .
C21 C 0.4765(16) 0.9966(7) 0.9125(4) 0.075(4) Uani 1 1 d . . .
C22 C 0.4161(16) 0.9424(8) 0.9261(4) 0.076(4) Uani 1 1 d . . .
H22 H 0.4666 0.9266 0.9459 0.091 Uiso 1 1 calc R . .
C23 C 0.413(3) 0.8890(12) 0.8973(5) 0.122(8) Uani 1 1 d . . .
H23A H 0.3800 0.9050 0.8751 0.183 Uiso 1 1 calc R . .
H23B H 0.3640 0.8549 0.9060 0.183 Uiso 1 1 calc R . .
H23C H 0.4943 0.8741 0.8931 0.183 Uiso 1 1 calc R . .
C24 C 0.2885(16) 0.9558(10) 0.9430(5) 0.100(6) Uani 1 1 d . . .
H24A H 0.2811 1.0001 0.9481 0.149 Uiso 1 1 calc R . .
H24B H 0.2798 0.9323 0.9650 0.149 Uiso 1 1 calc R . .
H24C H 0.2265 0.9434 0.9262 0.149 Uiso 1 1 calc R . .
C25 C 0.782(2) 1.0924(9) 0.9158(6) 0.118(9) Uani 1 1 d . . .
H25 H 0.8087 1.0691 0.9372 0.141 Uiso 1 1 calc R . .
C26 C 0.792(3) 1.1617(8) 0.9231(7) 0.125(9) Uani 1 1 d . . .
H26A H 0.7872 1.1844 0.9006 0.188 Uiso 1 1 calc R . .
H26B H 0.8675 1.1705 0.9347 0.188 Uiso 1 1 calc R . .
H26C H 0.7262 1.1746 0.9385 0.188 Uiso 1 1 calc R . .
C27 C 0.860(2) 1.0697(14) 0.8811(6) 0.159(13) Uani 1 1 d . . .
H27A H 0.8774 1.1053 0.8660 0.238 Uiso 1 1 calc R . .
H27B H 0.8139 1.0392 0.8676 0.238 Uiso 1 1 calc R . .
H27C H 0.9342 1.0509 0.8892 0.238 Uiso 1 1 calc R . .
C28 C 0.3580(19) 0.9146(9) 1.0559(5) 0.094(5) Uani 1 1 d . . .
H28A H 0.3127 0.8895 1.0389 0.141 Uiso 1 1 calc R . .
H28B H 0.3463 0.8984 1.0799 0.141 Uiso 1 1 calc R . .
H28C H 0.4426 0.9129 1.0498 0.141 Uiso 1 1 calc R . .
C29 C 0.310(2) 1.0264(11) 1.1011(5) 0.112(7) Uani 1 1 d . . .
H29A H 0.3757 1.0557 1.1038 0.167 Uiso 1 1 calc R . .
H29B H 0.3219 0.9913 1.1170 0.167 Uiso 1 1 calc R . .
H29C H 0.2349 1.0470 1.1069 0.167 Uiso 1 1 calc R . .
C30 C 0.1428(19) 0.9990(17) 1.0373(10) 0.21(2) Uani 1 1 d . . .
H30A H 0.1036 1.0359 1.0468 0.311 Uiso 1 1 d R . .
H30B H 0.1017 0.9620 1.0459 0.311 Uiso 1 1 d R . .
H30C H 0.1404 1.0000 1.0113 0.311 Uiso 1 1 d R . .
C31 C 0.325(3) 1.1694(7) 1.0484(7) 0.145(12) Uani 1 1 d . . .
H31A H 0.2442 1.1840 1.0438 0.217 Uiso 1 1 calc R . .
H31B H 0.3794 1.2047 1.0492 0.217 Uiso 1 1 calc R . .
H31C H 0.3272 1.1475 1.0712 0.217 Uiso 1 1 calc R . .
C32 C 0.249(3) 1.1152(14) 0.9721(8) 0.197(17) Uani 1 1 d . . .
H32A H 0.2843 1.1291 0.9498 0.295 Uiso 1 1 calc R . .
H32B H 0.1850 1.1437 0.9790 0.295 Uiso 1 1 calc R . .
H32C H 0.2156 1.0737 0.9690 0.295 Uiso 1 1 calc R . .
C33 C 0.524(3) 1.1493(11) 0.9928(9) 0.186(17) Uani 1 1 d . . .
H33A H 0.5470 1.1844 1.0078 0.279 Uiso 1 1 calc R . .
H33B H 0.5134 1.1635 0.9683 0.279 Uiso 1 1 calc R . .
H33C H 0.5870 1.1180 0.9935 0.279 Uiso 1 1 calc R . .
C34 C 0.681(2) 1.0672(11) 1.0743(6) 0.107(7) Uani 1 1 d . . .
H34A H 0.6507 1.0326 1.0888 0.129 Uiso 1 1 calc R . .
H34B H 0.6235 1.1017 1.0753 0.129 Uiso 1 1 calc R . .
C35 C 0.806(2) 1.0889(12) 1.0884(6) 0.121(8) Uani 1 1 d . . .
H35A H 0.8550 1.0535 1.0965 0.146 Uiso 1 1 calc R . .
H35B H 0.7984 1.1193 1.1079 0.146 Uiso 1 1 calc R . .
C36 C 0.862(2) 1.1211(10) 1.0514(5) 0.106(6) Uani 1 1 d . . .
H36A H 0.8253 1.1617 1.0460 0.127 Uiso 1 1 calc R . .
H36B H 0.9492 1.1248 1.0520 0.127 Uiso 1 1 calc R . .
C37 C 0.8178(16) 1.0689(9) 1.0259(5) 0.089(5) Uani 1 1 d . . .
H37A H 0.8118 1.0848 1.0013 0.107 Uiso 1 1 calc R . .
H37B H 0.8745 1.0339 1.0261 0.107 Uiso 1 1 calc R . .
C38 C 0.1607(13) 0.6922(7) 0.3301(4) 0.060(3) Uani 1 1 d . . .
C39 C 0.0454(16) 0.6643(8) 0.3327(5) 0.079(4) Uani 1 1 d . . .
C40 C -0.0377(17) 0.6832(7) 0.3594(5) 0.077(4) Uani 1 1 d . . .
H40 H -0.1143 0.6649 0.3598 0.092 Uiso 1 1 calc R . .
C41 C -0.0103(17) 0.7265(8) 0.3843(5) 0.077(4) Uani 1 1 d . . .
H41 H -0.0652 0.7377 0.4023 0.092 Uiso 1 1 calc R . .
C42 C 0.107(2) 0.7550(9) 0.3822(5) 0.096(7) Uani 1 1 d . . .
H42 H 0.1279 0.7866 0.3985 0.115 Uiso 1 1 calc R . .
C43 C 0.1910(15) 0.7360(7) 0.3557(4) 0.068(4) Uani 1 1 d . . .
C44 C 0.3204(18) 0.7618(10) 0.3559(5) 0.098(6) Uani 1 1 d . . .
H44 H 0.3657 0.7448 0.3353 0.118 Uiso 1 1 calc R . .
C45 C 0.305(3) 0.8381(10) 0.3516(8) 0.159(14) Uani 1 1 d . . .
H45A H 0.2383 0.8470 0.3357 0.239 Uiso 1 1 calc R . .
H45B H 0.3781 0.8555 0.3416 0.239 Uiso 1 1 calc R . .
H45C H 0.2900 0.8565 0.3749 0.239 Uiso 1 1 calc R . .
C46 C 0.393(3) 0.7502(12) 0.3919(5) 0.120(8) Uani 1 1 d . . .
H46A H 0.3378 0.7506 0.4121 0.180 Uiso 1 1 calc R . .
H46B H 0.4522 0.7828 0.3950 0.180 Uiso 1 1 calc R . .
H46C H 0.4326 0.7099 0.3907 0.180 Uiso 1 1 calc R . .
C47 C 0.0053(16) 0.6119(7) 0.3058(5) 0.077(4) Uani 1 1 d D . .
H47 H 0.0728 0.6026 0.2894 0.092 Uiso 1 1 calc R . .
C48 C -0.025(3) 0.5517(11) 0.3278(9) 0.196(15) Uani 1 1 d DU . .
H48A H 0.0458 0.5380 0.3407 0.294 Uiso 1 1 calc R . .
H48B H -0.0509 0.5190 0.3115 0.294 Uiso 1 1 calc R . .
H48C H -0.0888 0.5608 0.3447 0.294 Uiso 1 1 calc R . .
C49 C -0.108(3) 0.6282(18) 0.2830(10) 0.217(18) Uani 1 1 d DU . .
H49A H -0.1417 0.6674 0.2912 0.326 Uiso 1 1 calc R . .
H49B H -0.1671 0.5953 0.2856 0.326 Uiso 1 1 calc R . .
H49C H -0.0853 0.6320 0.2580 0.326 Uiso 1 1 calc R . .
C50 C 0.3237(17) 0.6225(8) 0.3116(5) 0.085(5) Uani 1 1 d . . .
H50A H 0.2855 0.5831 0.3047 0.102 Uiso 1 1 calc R . .
H50B H 0.3327 0.6219 0.3378 0.102 Uiso 1 1 calc R . .
C51 C 0.525(2) 0.5384(10) 0.2904(7) 0.128(9) Uani 1 1 d . . .
H51A H 0.4706 0.5152 0.2749 0.192 Uiso 1 1 calc R . .
H51B H 0.5209 0.5214 0.3145 0.192 Uiso 1 1 calc R . .
H51C H 0.6059 0.5350 0.2813 0.192 Uiso 1 1 calc R . .
C52 C 0.582(2) 0.6560(15) 0.3248(5) 0.140(11) Uani 1 1 d . . .
H52A H 0.6582 0.6651 0.3136 0.211 Uiso 1 1 calc R . .
H52B H 0.5932 0.6256 0.3438 0.211 Uiso 1 1 calc R . .
H52C H 0.5485 0.6941 0.3349 0.211 Uiso 1 1 calc R . .
C53 C 0.5774(14) 0.6896(7) 0.2330(4) 0.067(4) Uani 1 1 d . . .
C54 C 0.6308(14) 0.7461(7) 0.2404(4) 0.073(4) Uani 1 1 d . . .
C55 C 0.7268(15) 0.7653(8) 0.2207(4) 0.075(4) Uani 1 1 d . . .
H55 H 0.7577 0.8051 0.2260 0.090 Uiso 1 1 calc R . .
C56 C 0.7840(17) 0.7323(8) 0.1936(5) 0.080(4) Uani 1 1 d . . .
H56 H 0.8514 0.7472 0.1811 0.097 Uiso 1 1 calc R . .
C57 C 0.7278(15) 0.6714(7) 0.1865(4) 0.072(4) Uani 1 1 d . . .
H57 H 0.7618 0.6458 0.1687 0.086 Uiso 1 1 calc R . .
C58 C 0.6270(13) 0.6497(7) 0.2046(4) 0.061(3) Uani 1 1 d . . .
C59 C 0.5778(17) 0.5865(6) 0.1945(4) 0.070(4) Uani 1 1 d . . .
H59 H 0.5093 0.5778 0.2106 0.084 Uiso 1 1 calc R . .
C60 C 0.669(2) 0.5334(8) 0.1994(7) 0.118(8) Uani 1 1 d . . .
H60A H 0.7307 0.5365 0.1811 0.177 Uiso 1 1 d R . .
H60B H 0.6282 0.4936 0.1972 0.177 Uiso 1 1 d R . .
H60C H 0.7060 0.5364 0.2229 0.177 Uiso 1 1 d R . .
C61 C 0.5282(18) 0.5843(8) 0.1544(4) 0.086(5) Uani 1 1 d . . .
H61A H 0.4724 0.6185 0.1507 0.129 Uiso 1 1 calc R . .
H61B H 0.4874 0.5449 0.1504 0.129 Uiso 1 1 calc R . .
H61C H 0.5947 0.5882 0.1377 0.129 Uiso 1 1 calc R . .
C62 C 0.5787(14) 0.7914(8) 0.2687(5) 0.077(4) Uani 1 1 d . . .
H62 H 0.5152 0.7685 0.2817 0.093 Uiso 1 1 calc R . .
C63 C 0.5184(19) 0.8529(11) 0.2528(7) 0.117(7) Uani 1 1 d . . .
H63A H 0.5763 0.8868 0.2531 0.176 Uiso 1 1 calc R . .
H63B H 0.4496 0.8643 0.2673 0.176 Uiso 1 1 calc R . .
H63C H 0.4928 0.8453 0.2283 0.176 Uiso 1 1 calc R . .
C64 C 0.668(2) 0.8135(15) 0.2962(7) 0.166(14) Uani 1 1 d . . .
H64A H 0.7218 0.7795 0.3024 0.250 Uiso 1 1 calc R . .
H64B H 0.6259 0.8273 0.3175 0.250 Uiso 1 1 calc R . .
H64C H 0.7142 0.8480 0.2864 0.250 Uiso 1 1 calc R . .
C65 C 0.0160(17) 0.8078(9) 0.2777(5) 0.091(5) Uani 1 1 d . . .
H65A H -0.0309 0.7724 0.2694 0.136 Uiso 1 1 calc R . .
H65B H -0.0372 0.8390 0.2877 0.136 Uiso 1 1 calc R . .
H65C H 0.0721 0.7939 0.2959 0.136 Uiso 1 1 calc R . .
C66 C 0.1891(15) 0.9148(6) 0.2547(5) 0.076(4) Uani 1 1 d . . .
H66A H 0.2516 0.9017 0.2711 0.114 Uiso 1 1 calc R . .
H66B H 0.1344 0.9429 0.2669 0.114 Uiso 1 1 calc R . .
H66C H 0.2251 0.9361 0.2344 0.114 Uiso 1 1 calc R . .
C67 C -0.0086(16) 0.8770(7) 0.2056(5) 0.078(4) Uani 1 1 d . . .
H67A H 0.0337 0.8949 0.1853 0.118 Uiso 1 1 calc R . .
H67B H -0.0551 0.9092 0.2174 0.118 Uiso 1 1 calc R . .
H67C H -0.0619 0.8442 0.1972 0.118 Uiso 1 1 calc R . .
C68 C 0.308(3) 0.8741(9) 0.1629(6) 0.133(10) Uani 1 1 d . . .
H68A H 0.2434 0.8986 0.1525 0.200 Uiso 1 1 calc R . .
H68B H 0.3718 0.8692 0.1455 0.200 Uiso 1 1 calc R . .
H68C H 0.3386 0.8952 0.1840 0.200 Uiso 1 1 calc R . .
C69 C 0.130(3) 0.7794(15) 0.1409(5) 0.168(15) Uani 1 1 d . . .
H69A H 0.1429 0.7380 0.1312 0.252 Uiso 1 1 d R . .
H69B H 0.1333 0.8099 0.1217 0.252 Uiso 1 1 d R . .
H69C H 0.0515 0.7811 0.1522 0.252 Uiso 1 1 d R . .
C70 C 0.3713(18) 0.7337(9) 0.1672(5) 0.090(5) Uani 1 1 d . . .
H70A H 0.4480 0.7538 0.1629 0.135 Uiso 1 1 calc R . .
H70B H 0.3492 0.7091 0.1463 0.135 Uiso 1 1 calc R . .
H70C H 0.3774 0.7067 0.1880 0.135 Uiso 1 1 calc R . .
C71 C 0.234(3) 0.5546(12) 0.2174(8) 0.140(9) Uani 1 1 d U . .
H71A H 0.2566 0.5457 0.2423 0.168 Uiso 1 1 calc R . .
H71B H 0.3065 0.5502 0.2027 0.168 Uiso 1 1 calc R . .
C72 C 0.145(3) 0.5065(16) 0.2056(10) 0.182(13) Uani 1 1 d DU . .
H72A H 0.1110 0.4838 0.2260 0.218 Uiso 1 1 calc R . .
H72B H 0.1806 0.4767 0.1887 0.218 Uiso 1 1 calc R . .
C73 C 0.050(4) 0.5482(16) 0.1871(11) 0.207(16) Uani 1 1 d DU . .
H73A H -0.0299 0.5408 0.1975 0.248 Uiso 1 1 calc R . .
H73B H 0.0459 0.5391 0.1613 0.248 Uiso 1 1 calc R . .
C74 C 0.091(3) 0.6204(13) 0.1937(9) 0.181(16) Uani 1 1 d . . .
H74A H 0.1087 0.6406 0.1707 0.217 Uiso 1 1 calc R . .
H74B H 0.0265 0.6437 0.2055 0.217 Uiso 1 1 calc R . .

loop_
_atom_site_aniso_label
_atom_site_aniso_U_11
_atom_site_aniso_U_22
_atom_site_aniso_U_33
_atom_site_aniso_U_23
_atom_site_aniso_U_13
_atom_site_aniso_U_12
Y1 0.0237(4) 0.0243(4) 0.0226(4) -0.0010(3) -0.0003(3) 0.0029(3)
Y2 0.0219(4) 0.0236(4) 0.0220(4) -0.0018(3) -0.0009(3) 0.0016(3)
Si1 0.059(2) 0.0561(18) 0.0563(19) -0.0006(15) 0.0028(17) 0.0012(17)
Si2 0.060(2) 0.085(3) 0.070(2) -0.005(2) -0.0010(19) 0.007(2)
Si3 0.096(3) 0.074(2) 0.088(3) 0.000(2) 0.013(3) 0.022(3)
Si4 0.077(3) 0.098(3) 0.075(3) 0.022(2) 0.011(2) 0.027(3)
Si5 0.061(2) 0.0532(17) 0.068(2) -0.0037(16) -0.0063(18) 0.0016(16)
Si6 0.078(3) 0.074(2) 0.059(2) 0.0003(19) -0.0048(19) 0.010(2)
O1 0.063(7) 0.093(7) 0.088(7) -0.029(6) -0.005(6) -0.009(6)
O2 0.082(8) 0.080(7) 0.105(9) -0.020(6) -0.011(7) -0.013(6)
N1 0.065(7) 0.077(7) 0.056(6) 0.006(5) 0.013(6) 0.004(6)
N2 0.072(7) 0.053(5) 0.063(6) -0.003(5) -0.004(6) 0.001(6)
N3 0.069(8) 0.089(8) 0.065(7) 0.000(6) -0.006(6) 0.001(7)
N4 0.071(8) 0.051(5) 0.059(6) -0.002(5) -0.003(6) -0.001(5)
N5 0.059(7) 0.072(6) 0.072(7) -0.001(6) 0.018(6) 0.002(6)
N6 0.054(7) 0.060(6) 0.068(6) -0.003(5) 0.004(5) -0.008(5)
C1 0.065(9) 0.068(8) 0.061(8) 0.017(6) 0.003(7) 0.009(7)
C2 0.070(9) 0.051(7) 0.100(11) 0.015(7) 0.027(9) 0.001(7)
C3 0.146(19) 0.077(10) 0.084(12) 0.017(9) 0.045(13) -0.006(13)
C4 0.14(2) 0.075(11) 0.133(19) 0.024(12) 0.030(17) -0.006(13)
C5 0.14(2) 0.16(2) 0.059(10) 0.040(12) 0.017(11) 0.031(18)
C6 0.113(15) 0.094(11) 0.063(9) -0.003(8) 0.000(10) 0.041(12)
C7 0.073(10) 0.123(13) 0.054(8) 0.014(9) 0.005(8) 0.021(11)
C8 0.13(2) 0.135(17) 0.082(12) -0.023(12) 0.009(14) 0.011(17)
C9 0.099(16) 0.18(2) 0.089(13) 0.017(14) -0.038(12) 0.021(17)
C10 0.099(14) 0.071(9) 0.090(12) -0.023(8) 0.002(10) -0.015(9)
C11 0.087(14) 0.097(13) 0.16(2) -0.024(13) 0.016(14) -0.034(11)
C12 0.14(2) 0.102(14) 0.14(2) -0.023(14) -0.029(18) 0.002(16)
C13 0.053(8) 0.067(7) 0.070(8) 0.011(6) -0.005(6) 0.003(6)
C14 0.053(9) 0.090(10) 0.096(11) -0.026(9) -0.006(8) 0.008(8)
C15 0.067(9) 0.074(8) 0.085(10) 0.009(8) 0.010(9) 0.013(8)
C16 0.082(10) 0.066(7) 0.049(7) 0.009(6) 0.002(7) 0.022(8)
C17 0.098(13) 0.070(9) 0.072(9) 0.025(7) 0.023(9) 0.019(9)
C18 0.110(16) 0.073(9) 0.080(11) 0.014(8) 0.019(11) 0.018(10)
C19 0.101(15) 0.093(12) 0.075(11) 0.020(9) 0.025(11) 0.026(11)
C20 0.104(16) 0.17(2) 0.079(12) -0.020(13) -0.008(11) 0.065(17)
C21 0.087(11) 0.076(9) 0.062(8) -0.001(7) -0.014(8) 0.028(9)
C22 0.071(10) 0.101(11) 0.056(8) -0.004(8) -0.007(7) -0.004(9)
C23 0.14(2) 0.153(19) 0.071(11) 0.012(12) -0.028(13) -0.033(18)
C24 0.062(10) 0.131(15) 0.106(14) 0.002(12) -0.021(10) -0.005(11)
C25 0.14(2) 0.089(12) 0.125(16) 0.043(12) 0.063(16) 0.053(14)
C26 0.15(2) 0.065(9) 0.16(2) 0.024(11) 0.018(19) -0.030(13)
C27 0.13(2) 0.22(3) 0.124(18) 0.07(2) 0.092(17) 0.07(2)
C28 0.081(12) 0.108(12) 0.093(12) 0.001(11) 0.022(10) 0.005(11)
C29 0.123(18) 0.134(17) 0.077(11) 0.025(11) 0.004(12) 0.016(15)
C30 0.058(12) 0.28(4) 0.28(4) 0.18(3) -0.055(19) -0.05(2)
C31 0.21(3) 0.046(8) 0.18(2) -0.012(11) 0.07(2) 0.031(13)
C32 0.24(4) 0.17(2) 0.19(3) 0.07(2) 0.00(3) 0.11(3)
C33 0.15(2) 0.125(18) 0.28(4) 0.11(2) 0.14(3) 0.058(17)
C34 0.091(14) 0.129(16) 0.102(14) -0.055(13) 0.016(11) 0.017(13)
C35 0.099(17) 0.138(18) 0.127(17) -0.060(15) -0.003(14) -0.008(15)
C36 0.096(14) 0.131(16) 0.090(12) -0.027(12) 0.014(12) -0.019(14)
C37 0.069(10) 0.109(13) 0.089(11) -0.049(10) 0.010(9) -0.012(10)
C38 0.049(7) 0.076(8) 0.055(7) 0.010(6) 0.003(6) 0.001(7)
C39 0.076(11) 0.078(9) 0.082(10) 0.023(8) 0.001(9) -0.002(9)
C40 0.078(11) 0.066(8) 0.086(11) 0.001(8) 0.019(9) 0.008(8)
C41 0.079(11) 0.074(9) 0.076(10) 0.005(8) 0.014(9) 0.002(9)
C42 0.116(16) 0.078(10) 0.093(12) -0.027(9) -0.040(11) 0.045(11)
C43 0.080(11) 0.079(8) 0.046(7) 0.001(6) 0.007(7) 0.007(8)
C44 0.075(12) 0.132(16) 0.088(12) -0.017(12) 0.000(10) -0.014(12)
C45 0.19(3) 0.124(17) 0.17(2) 0.069(17) -0.08(2) -0.06(2)
C46 0.15(2) 0.127(17) 0.086(13) 0.011(12) -0.042(14) -0.030(16)
C47 0.075(10) 0.074(9) 0.080(10) -0.017(8) 0.017(9) -0.003(8)
C48 0.208(18) 0.184(17) 0.196(17) -0.006(10) 0.009(10) -0.009(10)
C49 0.21(2) 0.22(2) 0.219(19) -0.001(10) -0.018(10) 0.007(10)
C50 0.087(12) 0.085(10) 0.082(11) 0.030(9) -0.003(9) 0.010(9)
C51 0.113(18) 0.126(16) 0.15(2) 0.034(15) 0.041(16) 0.051(15)
C52 0.090(15) 0.27(3) 0.064(11) 0.050(16) -0.015(11) -0.01(2)
C53 0.058(8) 0.078(9) 0.066(8) 0.015(7) -0.009(7) 0.006(7)
C54 0.059(9) 0.077(9) 0.084(10) -0.011(8) -0.004(8) -0.005(8)
C55 0.053(8) 0.087(9) 0.084(10) -0.002(8) 0.000(8) -0.005(8)
C56 0.066(10) 0.087(9) 0.089(11) -0.019(9) -0.007(9) 0.001(9)
C57 0.059(9) 0.081(9) 0.075(9) -0.015(7) -0.006(8) 0.011(8)
C58 0.054(8) 0.077(8) 0.052(7) -0.003(6) 0.001(6) 0.019(7)
C59 0.088(11) 0.050(6) 0.072(8) -0.012(6) 0.016(8) 0.010(7)
C60 0.14(2) 0.072(10) 0.143(19) 0.008(11) -0.042(16) 0.034(12)
C61 0.097(13) 0.086(10) 0.076(10) -0.028(8) -0.026(9) 0.024(10)
C62 0.046(8) 0.089(10) 0.097(11) -0.010(9) 0.007(8) -0.015(8)
C63 0.072(11) 0.156(19) 0.124(16) -0.047(16) -0.001(12) 0.023(13)
C64 0.095(17) 0.25(3) 0.15(2) -0.12(2) 0.036(16) -0.05(2)
C65 0.072(11) 0.094(12) 0.108(13) 0.030(11) 0.001(10) 0.004(10)
C66 0.077(10) 0.055(7) 0.095(11) -0.008(7) -0.018(9) -0.005(7)
C67 0.073(10) 0.075(9) 0.087(11) 0.016(8) 0.001(9) 0.007(8)
C68 0.20(3) 0.097(13) 0.100(14) 0.014(11) 0.076(18) 0.001(17)
C69 0.18(3) 0.27(3) 0.051(10) -0.009(15) -0.001(13) 0.14(3)
C70 0.089(13) 0.104(12) 0.076(10) 0.009(9) -0.003(9) 0.043(11)
C71 0.141(12) 0.121(11) 0.158(12) -0.023(9) 0.000(9) -0.005(9)
C72 0.179(16) 0.181(15) 0.186(15) -0.011(10) -0.015(10) -0.004(10)
C73 0.215(19) 0.201(18) 0.205(18) 0.010(10) -0.004(10) -0.012(10)
C74 0.18(3) 0.14(2) 0.22(3) -0.01(2) -0.14(3) -0.07(2)

loop_
_atom_type_symbol
_atom_type_description
_atom_type_scat_dispersion_real
_atom_type_scat_dispersion_imag
_atom_type_scat_source
C C 0.0033 0.0000 'International Tables Vol C Tables 4.2.6.8 and 6.1.1.4'
H H 0.0000 0.0000 'International Tables Vol C Tables 4.2.6.8 and 6.1.1.4'
N N 0.0061 0.0000 'International Tables Vol C Tables 4.2.6.8 and 6.1.1.4'
O O 0.0106 0.0000 'International Tables Vol C Tables 4.2.6.8 and 6.1.1.4'
Si Si 0.0817 0.0000 'International Tables Vol C Tables 4.2.6.8 and 6.1.1.4'
Y Y -2.7962 0.0000 'International Tables Vol C Tables 4.2.6.8 and 6.1.1.4'

loop_
_geom_angle_atom_site_label_1
_geom_angle_atom_site_label_2
_geom_angle_atom_site_label_3
_geom_angle
_geom_angle_site_symmetry_1
_geom_angle_site_symmetry_3
_geom_angle_publ_flag
N1 Y1 N2 94.8(4) . . ?
N1 Y1 N3 131.5(5) . . ?
N2 Y1 N3 126.7(5) . . ?
N1 Y1 O1 101.8(5) . . ?
N2 Y1 O1 98.9(4) . . ?
N3 Y1 O1 95.9(5) . . ?
N1 Y1 Si1 64.8(3) . . ?
N2 Y1 Si1 31.7(3) . . ?
N3 Y1 Si1 157.7(3) . . ?
O1 Y1 Si1 94.5(3) . . ?
N1 Y1 Si2 105.4(3) . . ?
N2 Y1 Si2 145.2(3) . . ?
N3 Y1 Si2 26.1(4) . . ?
O1 Y1 Si2 104.2(3) . . ?
Si1 Y1 Si2 160.50(11) . . ?
N1 Y1 Si3 157.9(3) . . ?
N2 Y1 Si3 104.8(3) . . ?
N3 Y1 Si3 26.5(4) . . ?
O1 Y1 Si3 85.3(3) . . ?
Si1 Y1 Si3 136.04(11) . . ?
Si2 Y1 Si3 52.56(12) . . ?
N4 Y2 N5 92.1(5) . . ?
N4 Y2 N6 122.9(4) . . ?
N5 Y2 N6 132.4(4) . . ?
N4 Y2 O2 100.6(4) . . ?
N5 Y2 O2 100.6(5) . . ?
N6 Y2 O2 102.8(4) . . ?
N4 Y2 Si4 61.4(3) . . ?
N5 Y2 Si4 31.5(3) . . ?
N6 Y2 Si4 156.6(3) . . ?
O2 Y2 Si4 98.4(3) . . ?
N2 Si1 C13 105.2(6) . . ?
N2 Si1 C14 113.5(7) . . ?
C13 Si1 C14 110.6(7) . . ?
N2 Si1 C15 117.9(6) . . ?
C13 Si1 C15 103.0(7) . . ?
C14 Si1 C15 106.0(8) . . ?
N2 Si1 Y1 42.2(4) . . ?
C13 Si1 Y1 63.1(4) . . ?
C14 Si1 Y1 128.1(5) . . ?
C15 Si1 Y1 125.8(5) . . ?
N3 Si2 C29 114.9(9) . . ?
N3 Si2 C28 105.8(8) . . ?
C29 Si2 C28 105.0(9) . . ?
N3 Si2 C30 112.4(10) . . ?
C29 Si2 C30 109.4(15) . . ?
C28 Si2 C30 108.8(13) . . ?
N3 Si2 Y1 35.5(5) . . ?
C29 Si2 Y1 118.7(8) . . ?
C28 Si2 Y1 70.9(6) . . ?
C30 Si2 Y1 130.3(12) . . ?
N3 Si3 C31 113.8(8) . . ?
N3 Si3 C33 109.8(8) . . ?
C31 Si3 C33 104.0(14) . . ?
N3 Si3 C32 110.5(11) . . ?
C31 Si3 C32 108.3(13) . . ?
C33 Si3 C32 110.4(14) . . ?
N3 Si3 Y1 34.2(5) . . ?
C31 Si3 Y1 133.4(9) . . ?
C33 Si3 Y1 77.0(7) . . ?
C32 Si3 Y1 114.9(9) . . ?
N5 Si4 C52 114.2(9) . . ?
N5 Si4 C50 107.7(7) . . ?
C52 Si4 C50 108.0(10) . . ?
N5 Si4 C51 121.1(9) . . ?
C52 Si4 C51 101.2(13) . . ?
C50 Si4 C51 103.6(9) . . ?
N5 Si4 Y2 41.4(4) . . ?
C52 Si4 Y2 126.2(10) . . ?
C50 Si4 Y2 66.2(5) . . ?
C51 Si4 Y2 132.5(9) . . ?
N6 Si5 C67 113.8(7) . . ?
N6 Si5 C66 112.0(7) . . ?
C67 Si5 C66 103.4(7) . . ?
N6 Si5 C65 110.4(7) . . ?
C67 Si5 C65 108.3(8) . . ?
C66 Si5 C65 108.7(8) . . ?
N6 Si6 C68 117.2(8) . . ?
N6 Si6 C69 112.2(9) . . ?
C68 Si6 C69 104.0(13) . . ?
N6 Si6 C70 108.5(7) . . ?
C68 Si6 C70 110.0(11) . . ?
C69 Si6 C70 104.2(9) . . ?
C34 O1 C37 109.8(14) . . ?
C34 O1 Y1 123.7(12) . . ?
C37 O1 Y1 126.2(9) . . ?
C74 O2 C71 106.2(18) . . ?
C74 O2 Y2 128.9(15) . . ?
C71 O2 Y2 124.7(14) . . ?
C1 N1 C13 109.5(11) . . ?
C1 N1 Y1 148.2(10) . . ?
C13 N1 Y1 101.0(8) . . ?
C16 N2 Si1 126.7(9) . . ?
C16 N2 Y1 122.8(9) . . ?
Si1 N2 Y1 106.1(5) . . ?
Si2 N3 Si3 122.3(8) . . ?
Si2 N3 Y1 118.4(7) . . ?
Si3 N3 Y1 119.3(7) . . ?
C38 N4 C50 112.8(11) . . ?
C38 N4 Y2 140.5(9) . . ?
C50 N4 Y2 106.7(9) . . ?
C53 N5 Si4 120.8(10) . . ?
C53 N5 Y2 130.2(9) . . ?
Si4 N5 Y2 107.0(6) . . ?
Si5 N6 Si6 120.7(7) . . ?
Si5 N6 Y2 127.7(6) . . ?
Si6 N6 Y2 111.4(6) . . ?
N1 C1 C6 122.9(15) . . ?
N1 C1 C2 118.1(13) . . ?
C6 C1 C2 118.8(14) . . ?
C3 C2 C1 117.8(17) . . ?
C3 C2 C10 120.5(16) . . ?
C1 C2 C10 121.6(12) . . ?
C4 C3 C2 124(2) . . ?
C4 C3 H3 117.9 . . ?
C2 C3 H3 117.9 . . ?
C3 C4 C5 117.9(17) . . ?
C3 C4 H4 121.1 . . ?
C5 C4 H4 121.1 . . ?
C6 C5 C4 119.5(18) . . ?
C6 C5 H5 120.2 . . ?
C4 C5 H5 120.2 . . ?
C5 C6 C1 121.6(19) . . ?
C5 C6 C7 117.5(18) . . ?
C1 C6 C7 120.4(16) . . ?
C6 C7 C9 112.8(19) . . ?
C6 C7 C8 108.8(17) . . ?
C9 C7 C8 112.7(17) . . ?
C6 C7 H7 107.5 . . ?
C9 C7 H7 107.5 . . ?
C8 C7 H7 107.5 . . ?
C7 C8 H8A 109.5 . . ?
C7 C8 H8B 109.5 . . ?
H8A C8 H8B 109.5 . . ?
C7 C8 H8C 109.5 . . ?
H8A C8 H8C 109.5 . . ?
H8B C8 H8C 109.5 . . ?
C7 C9 H9A 109.5 . . ?
C7 C9 H9B 109.5 . . ?
H9A C9 H9B 109.5 . . ?
C7 C9 H9C 109.5 . . ?
H9A C9 H9C 109.5 . . ?
H9B C9 H9C 109.5 . . ?
C11 C10 C2 114.1(18) . . ?
C11 C10 C12 105.2(17) . . ?
C2 C10 C12 110.8(17) . . ?
C11 C10 H10 108.9 . . ?
C2 C10 H10 108.9 . . ?
C12 C10 H10 108.9 . . ?
C10 C11 H11A 109.5 . . ?
C10 C11 H11B 109.5 . . ?
H11A C11 H11B 109.5 . . ?
C10 C11 H11C 109.5 . . ?
H11A C11 H11C 109.5 . . ?
H11B C11 H11C 109.5 . . ?
C10 C12 H12A 109.5 . . ?
C10 C12 H12B 109.5 . . ?
H12A C12 H12B 109.5 . . ?
C10 C12 H12C 109.5 . . ?
H12A C12 H12C 109.5 . . ?
H12B C12 H12C 109.5 . . ?
N1 C13 Si1 118.3(9) . . ?
N1 C13 H13A 107.7 . . ?
Si1 C13 H13A 107.7 . . ?
N1 C13 H13B 107.7 . . ?
Si1 C13 H13B 107.7 . . ?
H13A C13 H13B 107.1 . . ?
Si1 C14 H14A 109.5 . . ?
Si1 C14 H14B 109.5 . . ?
H14A C14 H14B 109.5 . . ?
Si1 C14 H14C 109.5 . . ?
H14A C14 H14C 109.5 . . ?
H14B C14 H14C 109.5 . . ?
Si1 C15 H15A 109.5 . . ?
Si1 C15 H15B 109.5 . . ?
H15A C15 H15B 109.5 . . ?
Si1 C15 H15C 109.5 . . ?
H15A C15 H15C 109.5 . . ?
H15B C15 H15C 109.5 . . ?
C21 C16 N2 122.6(14) . . ?
C21 C16 C17 117.2(14) . . ?
N2 C16 C17 119.8(15) . . ?
C18 C17 C16 119.6(19) . . ?
C18 C17 C25 121.3(16) . . ?
C16 C17 C25 119.1(14) . . ?
C19 C18 C17 124.2(19) . . ?
C19 C18 H18 117.9 . . ?
C17 C18 H18 117.9 . . ?
C18 C19 C20 118.0(19) . . ?
C18 C19 H19 121.0 . . ?
C20 C19 H19 121.0 . . ?
C21 C20 C19 120(2) . . ?
C21 C20 H20 119.8 . . ?
C19 C20 H20 119.8 . . ?
C16 C21 C22 124.2(14) . . ?
C16 C21 C20 120.0(19) . . ?
C22 C21 C20 115.6(19) . . ?
C21 C22 C23 111.0(15) . . ?
C21 C22 C24 114.5(16) . . ?
C23 C22 C24 112.8(16) . . ?
C21 C22 H22 105.9 . . ?
C23 C22 H22 105.9 . . ?
C24 C22 H22 105.9 . . ?
C22 C23 H23A 109.5 . . ?
C22 C23 H23B 109.5 . . ?
H23A C23 H23B 109.5 . . ?
C22 C23 H23C 109.5 . . ?
H23A C23 H23C 109.5 . . ?
H23B C23 H23C 109.5 . . ?
C22 C24 H24A 109.5 . . ?
C22 C24 H24B 109.5 . . ?
H24A C24 H24B 109.5 . . ?
C22 C24 H24C 109.5 . . ?
H24A C24 H24C 109.5 . . ?
H24B C24 H24C 109.5 . . ?
C26 C25 C27 113(2) . . ?
C26 C25 C17 114.0(19) . . ?
C27 C25 C17 102(2) . . ?
C26 C25 H25 109.2 . . ?
C27 C25 H25 109.2 . . ?
C17 C25 H25 109.2 . . ?
C25 C26 H26A 109.5 . . ?
C25 C26 H26B 109.5 . . ?
H26A C26 H26B 109.5 . . ?
C25 C26 H26C 109.5 . . ?
H26A C26 H26C 109.5 . . ?
H26B C26 H26C 109.5 . . ?
C25 C27 H27A 109.5 . . ?
C25 C27 H27B 109.5 . . ?
H27A C27 H27B 109.5 . . ?
C25 C27 H27C 109.5 . . ?
H27A C27 H27C 109.5 . . ?
H27B C27 H27C 109.5 . . ?
Si2 C28 H28A 109.5 . . ?
Si2 C28 H28B 109.5 . . ?
H28A C28 H28B 109.5 . . ?
Si2 C28 H28C 109.5 . . ?
H28A C28 H28C 109.5 . . ?
H28B C28 H28C 109.5 . . ?
Si2 C29 H29A 109.5 . . ?
Si2 C29 H29B 109.5 . . ?
H29A C29 H29B 109.5 . . ?
Si2 C29 H29C 109.5 . . ?
H29A C29 H29C 109.5 . . ?
H29B C29 H29C 109.5 . . ?
Si2 C30 H30A 108.5 . . ?
Si2 C30 H30B 109.4 . . ?
H30A C30 H30B 109.5 . . ?
Si2 C30 H30C 110.5 . . ?
H30A C30 H30C 109.5 . . ?
H30B C30 H30C 109.5 . . ?
Si3 C31 H31A 109.5 . . ?
Si3 C31 H31B 109.5 . . ?
H31A C31 H31B 109.5 . . ?
Si3 C31 H31C 109.5 . . ?
H31A C31 H31C 109.5 . . ?
H31B C31 H31C 109.5 . . ?
Si3 C32 H32A 109.5 . . ?
Si3 C32 H32B 109.5 . . ?
H32A C32 H32B 109.5 . . ?
Si3 C32 H32C 109.5 . . ?
H32A C32 H32C 109.5 . . ?
H32B C32 H32C 109.5 . . ?
Si3 C33 H33A 109.5 . . ?
Si3 C33 H33B 109.5 . . ?
H33A C33 H33B 109.5 . . ?
Si3 C33 H33C 109.5 . . ?
H33A C33 H33C 109.5 . . ?
H33B C33 H33C 109.5 . . ?
O1 C34 C35 106.4(17) . . ?
O1 C34 H34A 110.5 . . ?
C35 C34 H34A 110.5 . . ?
O1 C34 H34B 110.5 . . ?
C35 C34 H34B 110.5 . . ?
H34A C34 H34B 108.6 . . ?
C34 C35 C36 100.1(19) . . ?
C34 C35 H35A 111.8 . . ?
C36 C35 H35A 111.8 . . ?
C34 C35 H35B 111.8 . . ?
C36 C35 H35B 111.8 . . ?
H35A C35 H35B 109.5 . . ?
C37 C36 C35 95.3(16) . . ?
C37 C36 H36A 112.7 . . ?
C35 C36 H36A 112.7 . . ?
C37 C36 H36B 112.7 . . ?
C35 C36 H36B 112.7 . . ?
H36A C36 H36B 110.2 . . ?
O1 C37 C36 107.8(13) . . ?
O1 C37 H37A 110.1 . . ?
C36 C37 H37A 110.1 . . ?
O1 C37 H37B 110.1 . . ?
C36 C37 H37B 110.1 . . ?
H37A C37 H37B 108.5 . . ?
C43 C38 N4 122.6(13) . . ?
C43 C38 C39 117.3(14) . . ?
N4 C38 C39 120.0(14) . . ?
C40 C39 C38 121.3(16) . . ?
C40 C39 C47 117.8(15) . . ?
C38 C39 C47 121.0(15) . . ?
C41 C40 C39 122.1(18) . . ?
C41 C40 H40 118.9 . . ?
C39 C40 H40 118.9 . . ?
C40 C41 C42 117.3(16) . . ?
C40 C41 H41 121.4 . . ?
C42 C41 H41 121.4 . . ?
C43 C42 C41 120.9(16) . . ?
C43 C42 H42 119.5 . . ?
C41 C42 H42 119.6 . . ?
C38 C43 C42 121.0(16) . . ?
C38 C43 C44 118.3(14) . . ?
C42 C43 C44 120.7(16) . . ?
C43 C44 C46 115.0(17) . . ?
C43 C44 C45 104.9(19) . . ?
C46 C44 C45 106.9(18) . . ?
C43 C44 H44 109.9 . . ?
C46 C44 H44 109.9 . . ?
C45 C44 H44 109.9 . . ?
C44 C45 H45A 109.5 . . ?
C44 C45 H45B 109.5 . . ?
H45A C45 H45B 109.5 . . ?
C44 C45 H45C 109.5 . . ?
H45A C45 H45C 109.5 . . ?
H45B C45 H45C 109.5 . . ?
C44 C46 H46A 109.5 . . ?
C44 C46 H46B 109.5 . . ?
H46A C46 H46B 109.5 . . ?
C44 C46 H46C 109.5 . . ?
H46A C46 H46C 109.5 . . ?
H46B C46 H46C 109.5 . . ?
C49 C47 C48 107(2) . . ?
C49 C47 C39 114.8(19) . . ?
C48 C47 C39 108.5(18) . . ?
C49 C47 H47 108.8 . . ?
C48 C47 H47 108.8 . . ?
C39 C47 H47 108.8 . . ?
C47 C48 H48A 109.5 . . ?
C47 C48 H48B 109.5 . . ?
H48A C48 H48B 109.5 . . ?
C47 C48 H48C 109.5 . . ?
H48A C48 H48C 109.5 . . ?
H48B C48 H48C 109.5 . . ?
C47 C49 H49A 109.5 . . ?
C47 C49 H49B 109.5 . . ?
H49A C49 H49B 109.5 . . ?
C47 C49 H49C 109.5 . . ?
H49A C49 H49C 109.5 . . ?
H49B C49 H49C 109.5 . . ?
N4 C50 Si4 117.2(11) . . ?
N4 C50 H50A 108.0 . . ?
Si4 C50 H50A 108.0 . . ?
N4 C50 H50B 108.0 . . ?
Si4 C50 H50B 108.0 . . ?
H50A C50 H50B 107.2 . . ?
Si4 C51 H51A 109.5 . . ?
Si4 C51 H51B 109.5 . . ?
H51A C51 H51B 109.5 . . ?
Si4 C51 H51C 109.5 . . ?
H51A C51 H51C 109.5 . . ?
H51B C51 H51C 109.5 . . ?
Si4 C52 H52A 109.5 . . ?
Si4 C52 H52B 109.5 . . ?
H52A C52 H52B 109.5 . . ?
Si4 C52 H52C 109.5 . . ?
H52A C52 H52C 109.5 . . ?
H52B C52 H52C 109.5 . . ?
C54 C53 N5 122.3(14) . . ?
C54 C53 C58 119.5(15) . . ?
N5 C53 C58 118.1(13) . . ?
C55 C54 C53 120.0(16) . . ?
C55 C54 C62 118.1(15) . . ?
C53 C54 C62 121.7(15) . . ?
C54 C55 C56 126.7(17) . . ?
C54 C55 H55 116.6 . . ?
C56 C55 H55 116.6 . . ?
C55 C56 C57 112.8(17) . . ?
C55 C56 H56 123.6 . . ?
C57 C56 H56 123.6 . . ?
C58 C57 C56 123.6(15) . . ?
C58 C57 H57 118.2 . . ?
C56 C57 H57 118.2 . . ?
C57 C58 C53 117.4(14) . . ?
C57 C58 C59 118.2(13) . . ?
C53 C58 C59 124.4(14) . . ?
C58 C59 C60 113.2(15) . . ?
C58 C59 C61 112.8(12) . . ?
C60 C59 C61 108.7(13) . . ?
C58 C59 H59 107.3 . . ?
C60 C59 H59 107.3 . . ?
C61 C59 H59 107.3 . . ?
C59 C60 H60A 109.5 . . ?
C59 C60 H60B 109.1 . . ?
H60A C60 H60B 109.5 . . ?
C59 C60 H60C 109.8 . . ?
H60A C60 H60C 109.5 . . ?
H60B C60 H60C 109.5 . . ?
C59 C61 H61A 109.5 . . ?
C59 C61 H61B 109.5 . . ?
H61A C61 H61B 109.5 . . ?
C59 C61 H61C 109.5 . . ?
H61A C61 H61C 109.5 . . ?
H61B C61 H61C 109.5 . . ?
C64 C62 C54 114.4(16) . . ?
C64 C62 C63 105.8(18) . . ?
C54 C62 C63 115.1(15) . . ?
C64 C62 H62 107.0 . . ?
C54 C62 H62 107.0 . . ?
C63 C62 H62 107.0 . . ?
C62 C63 H63A 109.5 . . ?
C62 C63 H63B 109.5 . . ?
H63A C63 H63B 109.5 . . ?
C62 C63 H63C 109.5 . . ?
H63A C63 H63C 109.5 . . ?
H63B C63 H63C 109.5 . . ?
C62 C64 H64A 109.5 . . ?
C62 C64 H64B 109.5 . . ?
H64A C64 H64B 109.5 . . ?
C62 C64 H64C 109.5 . . ?
H64A C64 H64C 109.5 . . ?
H64B C64 H64C 109.5 . . ?
Si5 C65 H65A 109.5 . . ?
Si5 C65 H65B 109.5 . . ?
H65A C65 H65B 109.5 . . ?
Si5 C65 H65C 109.5 . . ?
H65A C65 H65C 109.5 . . ?
H65B C65 H65C 109.5 . . ?
Si5 C66 H66A 109.5 . . ?
Si5 C66 H66B 109.5 . . ?
H66A C66 H66B 109.5 . . ?
Si5 C66 H66C 109.5 . . ?
H66A C66 H66C 109.5 . . ?
H66B C66 H66C 109.5 . . ?
Si5 C67 H67A 109.5 . . ?
Si5 C67 H67B 109.5 . . ?
H67A C67 H67B 109.5 . . ?
Si5 C67 H67C 109.5 . . ?
H67A C67 H67C 109.5 . . ?
H67B C67 H67C 109.5 . . ?
Si6 C68 H68A 109.5 . . ?
Si6 C68 H68B 109.5 . . ?
H68A C68 H68B 109.5 . . ?
Si6 C68 H68C 109.5 . . ?
H68A C68 H68C 109.5 . . ?
H68B C68 H68C 109.5 . . ?
Si6 C69 H69A 109.0 . . ?
Si6 C69 H69B 110.2 . . ?
H69A C69 H69B 109.5 . . ?
Si6 C69 H69C 109.2 . . ?
H69A C69 H69C 109.5 . . ?
H69B C69 H69C 109.5 . . ?
Si6 C70 H70A 109.5 . . ?
Si6 C70 H70B 109.5 . . ?
H70A C70 H70B 109.5 . . ?
Si6 C70 H70C 109.5 . . ?
H70A C70 H70C 109.5 . . ?
H70B C70 H70C 109.5 . . ?
O2 C71 C72 116(2) . . ?
O2 C71 H71A 108.3 . . ?
C72 C71 H71A 108.3 . . ?
O2 C71 H71B 108.3 . . ?
C72 C71 H71B 108.3 . . ?
H71A C71 H71B 107.4 . . ?
C71 C72 C73 101(3) . . ?
C71 C72 H72A 111.6 . . ?
C73 C72 H72A 111.6 . . ?
C71 C72 H72B 111.6 . . ?
C73 C72 H72B 111.6 . . ?
H72A C72 H72B 109.4 . . ?
C72 C73 C74 106(3) . . ?
C72 C73 H73A 110.4 . . ?
C74 C73 H73A 110.4 . . ?
C72 C73 H73B 110.4 . . ?
C74 C73 H73B 110.4 . . ?
H73A C73 H73B 108.6 . . ?
O2 C74 C73 109(2) . . ?
O2 C74 H74A 109.9 . . ?
C73 C74 H74A 109.9 . . ?
O2 C74 H74B 109.9 . . ?
C73 C74 H74B 109.9 . . ?
H74A C74 H74B 108.3 . . ?

loop_
_geom_bond_atom_site_label_1
_geom_bond_atom_site_label_2
_geom_bond_distance
_geom_bond_site_symmetry_2
_geom_bond_publ_flag
Y1 N1 2.103(12) . ?
Y1 N2 2.193(12) . ?
Y1 N3 2.223(14) . ?
Y1 O1 2.294(11) . ?
Y1 Si1 3.138(4) . ?
Y1 Si2 3.366(5) . ?
Y1 Si3 3.446(5) . ?
Y2 N4 2.174(11) . ?
Y2 N5 2.222(12) . ?
Y2 N6 2.250(11) . ?
Y2 O2 2.294(11) . ?
Y2 Si4 3.209(5) . ?
Si1 N2 1.717(12) . ?
Si1 C13 1.880(13) . ?
Si1 C14 1.910(15) . ?
Si1 C15 1.931(17) . ?
Si2 N3 1.682(14) . ?
Si2 C29 1.85(2) . ?
Si2 C28 1.869(19) . ?
Si2 C30 1.88(2) . ?
Si3 N3 1.762(14) . ?
Si3 C31 1.91(2) . ?
Si3 C33 1.94(2) . ?
Si3 C32 1.98(3) . ?
Si4 N5 1.754(14) . ?
Si4 C52 1.82(2) . ?
Si4 C50 1.858(19) . ?
Si4 C51 1.90(2) . ?
Si5 N6 1.713(12) . ?
Si5 C67 1.862(17) . ?
Si5 C66 1.894(14) . ?
Si5 C65 1.903(18) . ?
Si6 N6 1.720(12) . ?
Si6 C68 1.82(2) . ?
Si6 C69 1.88(3) . ?
Si6 C70 1.913(17) . ?
O1 C34 1.39(2) . ?
O1 C37 1.46(2) . ?
O2 C74 1.38(2) . ?
O2 C71 1.47(3) . ?
N1 C1 1.410(17) . ?
N1 C13 1.541(18) . ?
N2 C16 1.405(17) . ?
N4 C38 1.390(17) . ?
N4 C50 1.522(19) . ?
N5 C53 1.439(19) . ?
C1 C6 1.44(2) . ?
C1 C2 1.45(2) . ?
C2 C3 1.40(2) . ?
C2 C10 1.50(3) . ?
C3 C4 1.34(3) . ?
C3 H3 0.9300 . ?
C4 C5 1.52(3) . ?
C4 H4 0.9300 . ?
C5 C6 1.34(3) . ?
C5 H5 0.9300 . ?
C6 C7 1.50(3) . ?
C7 C9 1.52(3) . ?
C7 C8 1.53(2) . ?
C7 H7 0.9800 . ?
C8 H8A 0.9600 . ?
C8 H8B 0.9600 . ?
C8 H8C 0.9600 . ?
C9 H9A 0.9600 . ?
C9 H9B 0.9600 . ?
C9 H9C 0.9600 . ?
C10 C11 1.47(3) . ?
C10 C12 1.56(3) . ?
C10 H10 0.9800 . ?
C11 H11A 0.9600 . ?
C11 H11B 0.9600 . ?
C11 H11C 0.9600 . ?
C12 H12A 0.9600 . ?
C12 H12B 0.9600 . ?
C12 H12C 0.9600 . ?
C13 H13A 0.9700 . ?
C13 H13B 0.9700 . ?
C14 H14A 0.9600 . ?
C14 H14B 0.9600 . ?
C14 H14C 0.9600 . ?
C15 H15A 0.9600 . ?
C15 H15B 0.9600 . ?
C15 H15C 0.9600 . ?
C16 C21 1.39(2) . ?
C16 C17 1.45(2) . ?
C17 C18 1.41(2) . ?
C17 C25 1.65(3) . ?
C18 C19 1.29(3) . ?
C18 H18 0.9300 . ?
C19 C20 1.44(3) . ?
C19 H19 0.9300 . ?
C20 C21 1.44(2) . ?
C20 H20 0.9300 . ?
C21 C22 1.42(2) . ?
C22 C23 1.55(3) . ?
C22 C24 1.56(3) . ?
C22 H22 0.9800 . ?
C23 H23A 0.9600 . ?
C23 H23B 0.9600 . ?
C23 H23C 0.9600 . ?
C24 H24A 0.9600 . ?
C24 H24B 0.9600 . ?
C24 H24C 0.9600 . ?
C25 C26 1.50(3) . ?
C25 C27 1.61(3) . ?
C25 H25 0.9800 . ?
C26 H26A 0.9600 . ?
C26 H26B 0.9600 . ?
C26 H26C 0.9600 . ?
C27 H27A 0.9600 . ?
C27 H27B 0.9600 . ?
C27 H27C 0.9600 . ?
C28 H28A 0.9600 . ?
C28 H28B 0.9600 . ?
C28 H28C 0.9600 . ?
C29 H29A 0.9600 . ?
C29 H29B 0.9600 . ?
C29 H29C 0.9600 . ?
C30 H30A 0.9600 . ?
C30 H30B 0.9600 . ?
C30 H30C 0.9600 . ?
C31 H31A 0.9600 . ?
C31 H31B 0.9600 . ?
C31 H31C 0.9600 . ?
C32 H32A 0.9600 . ?
C32 H32B 0.9600 . ?
C32 H32C 0.9600 . ?
C33 H33A 0.9600 . ?
C33 H33B 0.9600 . ?
C33 H33C 0.9600 . ?
C34 C35 1.54(3) . ?
C34 H34A 0.9700 . ?
C34 H34B 0.9700 . ?
C35 C36 1.65(3) . ?
C35 H35A 0.9700 . ?
C35 H35B 0.9700 . ?
C36 C37 1.53(2) . ?
C36 H36A 0.9700 . ?
C36 H36B 0.9700 . ?
C37 H37A 0.9700 . ?
C37 H37B 0.9700 . ?
C38 C43 1.37(2) . ?
C38 C39 1.41(2) . ?
C39 C40 1.40(2) . ?
C39 C47 1.55(2) . ?
C40 C41 1.33(2) . ?
C40 H40 0.9300 . ?
C41 C42 1.43(3) . ?
C41 H41 0.9300 . ?
C42 C43 1.40(2) . ?
C42 H42 0.9300 . ?
C43 C44 1.53(3) . ?
C44 C46 1.57(3) . ?
C44 C45 1.63(3) . ?
C44 H44 0.9800 . ?
C45 H45A 0.9600 . ?
C45 H45B 0.9600 . ?
C45 H45C 0.9600 . ?
C46 H46A 0.9600 . ?
C46 H46B 0.9600 . ?
C46 H46C 0.9600 . ?
C47 C49 1.546(10) . ?
C47 C48 1.549(10) . ?
C47 H47 0.9800 . ?
C48 H48A 0.9600 . ?
C48 H48B 0.9600 . ?
C48 H48C 0.9600 . ?
C49 H49A 0.9600 . ?
C49 H49B 0.9600 . ?
C49 H49C 0.9600 . ?
C50 H50A 0.9700 . ?
C50 H50B 0.9700 . ?
C51 H51A 0.9600 . ?
C51 H51B 0.9600 . ?
C51 H51C 0.9600 . ?
C52 H52A 0.9600 . ?
C52 H52B 0.9600 . ?
C52 H52C 0.9600 . ?
C53 C54 1.36(2) . ?
C53 C58 1.45(2) . ?
C54 C55 1.35(2) . ?
C54 C62 1.53(2) . ?
C55 C56 1.38(2) . ?
C55 H55 0.9300 . ?
C56 C57 1.46(2) . ?
C56 H56 0.9300 . ?
C57 C58 1.38(2) . ?
C57 H57 0.9300 . ?
C58 C59 1.49(2) . ?
C59 C60 1.52(2) . ?
C59 C61 1.58(2) . ?
C59 H59 0.9800 . ?
C60 H60A 0.9600 . ?
C60 H60B 0.9600 . ?
C60 H60C 0.9600 . ?
C61 H61A 0.9600 . ?
C61 H61B 0.9600 . ?
C61 H61C 0.9600 . ?
C62 C64 1.49(3) . ?
C62 C63 1.58(3) . ?
C62 H62 0.9800 . ?
C63 H63A 0.9600 . ?
C63 H63B 0.9600 . ?
C63 H63C 0.9600 . ?
C64 H64A 0.9600 . ?
C64 H64B 0.9600 . ?
C64 H64C 0.9600 . ?
C65 H65A 0.9600 . ?
C65 H65B 0.9600 . ?
C65 H65C 0.9600 . ?
C66 H66A 0.9600 . ?
C66 H66B 0.9600 . ?
C66 H66C 0.9600 . ?
C67 H67A 0.9600 . ?
C67 H67B 0.9600 . ?
C67 H67C 0.9600 . ?
C68 H68A 0.9600 . ?
C68 H68B 0.9600 . ?
C68 H68C 0.9600 . ?
C69 H69A 0.9600 . ?
C69 H69B 0.9600 . ?
C69 H69C 0.9600 . ?
C70 H70A 0.9600 . ?
C70 H70B 0.9600 . ?
C70 H70C 0.9600 . ?
C71 C72 1.48(4) . ?
C71 H71A 0.9700 . ?
C71 H71B 0.9700 . ?
C72 C73 1.535(10) . ?
C72 H72A 0.9700 . ?
C72 H72B 0.9700 . ?
C73 C74 1.62(4) . ?
C73 H73A 0.9700 . ?
C73 H73B 0.9700 . ?
C74 H74A 0.9700 . ?
C74 H74B 0.9700 . ?

loop_
_geom_torsion_atom_site_label_1
_geom_torsion_atom_site_label_2
_geom_torsion_atom_site_label_3
_geom_torsion_atom_site_label_4
_geom_torsion
_geom_torsion_site_symmetry_1
_geom_torsion_site_symmetry_2
_geom_torsion_site_symmetry_3
_geom_torsion_site_symmetry_4
_geom_torsion_publ_flag
N1 Y1 Si1 N2 159.5(7) . . . . ?
N3 Y1 Si1 N2 18.2(11) . . . . ?
O1 Y1 Si1 N2 -99.5(7) . . . . ?
Si2 Y1 Si1 N2 96.2(7) . . . . ?
Si3 Y1 Si1 N2 -11.5(6) . . . . ?
N1 Y1 Si1 C13 -20.0(6) . . . . ?
N2 Y1 Si1 C13 -179.5(8) . . . . ?
N3 Y1 Si1 C13 -161.4(10) . . . . ?
O1 Y1 Si1 C13 80.9(6) . . . . ?
Si2 Y1 Si1 C13 -83.3(6) . . . . ?
Si3 Y1 Si1 C13 168.9(5) . . . . ?
N1 Y1 Si1 C14 76.0(8) . . . . ?
N2 Y1 Si1 C14 -83.6(9) . . . . ?
N3 Y1 Si1 C14 -65.4(12) . . . . ?
O1 Y1 Si1 C14 176.9(8) . . . . ?
Si2 Y1 Si1 C14 12.7(8) . . . . ?
Si3 Y1 Si1 C14 -95.1(7) . . . . ?
N1 Y1 Si1 C15 -106.9(7) . . . . ?
N2 Y1 Si1 C15 93.6(8) . . . . ?
N3 Y1 Si1 C15 111.8(11) . . . . ?
O1 Y1 Si1 C15 -6.0(7) . . . . ?
Si2 Y1 Si1 C15 -170.2(6) . . . . ?
Si3 Y1 Si1 C15 82.0(6) . . . . ?
N1 Y1 Si2 N3 -179.2(9) . . . . ?
N2 Y1 Si2 N3 -56.0(9) . . . . ?
O1 Y1 Si2 N3 74.0(8) . . . . ?
Si1 Y1 Si2 N3 -122.2(8) . . . . ?
Si3 Y1 Si2 N3 1.4(8) . . . . ?
N1 Y1 Si2 C29 87.4(9) . . . . ?
N2 Y1 Si2 C29 -149.4(9) . . . . ?
N3 Y1 Si2 C29 -93.4(11) . . . . ?
O1 Y1 Si2 C29 -19.4(9) . . . . ?
Si1 Y1 Si2 C29 144.4(8) . . . . ?
Si3 Y1 Si2 C29 -92.0(8) . . . . ?
N1 Y1 Si2 C28 -9.6(8) . . . . ?
N2 Y1 Si2 C28 113.6(8) . . . . ?
N3 Y1 Si2 C28 169.6(10) . . . . ?
O1 Y1 Si2 C28 -116.4(8) . . . . ?
Si1 Y1 Si2 C28 47.4(8) . . . . ?
Si3 Y1 Si2 C28 171.0(7) . . . . ?
N1 Y1 Si2 C30 -108.4(14) . . . . ?
N2 Y1 Si2 C30 14.8(15) . . . . ?
N3 Y1 Si2 C30 70.8(16) . . . . ?
O1 Y1 Si2 C30 144.8(14) . . . . ?
Si1 Y1 Si2 C30 -51.4(15) . . . . ?
Si3 Y1 Si2 C30 72.2(14) . . . . ?
N1 Y1 Si3 N3 -3.0(12) . . . . ?
N2 Y1 Si3 N3 148.8(8) . . . . ?
O1 Y1 Si3 N3 -113.3(8) . . . . ?
Si1 Y1 Si3 N3 155.0(8) . . . . ?
Si2 Y1 Si3 N3 -1.4(8) . . . . ?
N1 Y1 Si3 C31 63.1(16) . . . . ?
N2 Y1 Si3 C31 -145.1(12) . . . . ?
N3 Y1 Si3 C31 66.1(14) . . . . ?
O1 Y1 Si3 C31 -47.2(13) . . . . ?
Si1 Y1 Si3 C31 -138.9(12) . . . . ?
Si2 Y1 Si3 C31 64.7(12) . . . . ?
N1 Y1 Si3 C33 160.1(15) . . . . ?
N2 Y1 Si3 C33 -48.1(12) . . . . ?
N3 Y1 Si3 C33 163.1(14) . . . . ?
O1 Y1 Si3 C33 49.8(12) . . . . ?
Si1 Y1 Si3 C33 -41.9(12) . . . . ?
Si2 Y1 Si3 C33 161.7(12) . . . . ?
N1 Y1 Si3 C32 -93.2(15) . . . . ?
N2 Y1 Si3 C32 58.6(12) . . . . ?
N3 Y1 Si3 C32 -90.2(14) . . . . ?
O1 Y1 Si3 C32 156.5(12) . . . . ?
Si1 Y1 Si3 C32 64.8(12) . . . . ?
Si2 Y1 Si3 C32 -91.6(12) . . . . ?
N4 Y2 Si4 N5 -165.9(7) . . . . ?
N6 Y2 Si4 N5 -58.4(10) . . . . ?
O2 Y2 Si4 N5 96.6(7) . . . . ?
N4 Y2 Si4 C52 -79.4(9) . . . . ?
N5 Y2 Si4 C52 86.5(11) . . . . ?
N6 Y2 Si4 C52 28.0(12) . . . . ?
O2 Y2 Si4 C52 -177.0(10) . . . . ?
N4 Y2 Si4 C50 16.1(7) . . . . ?
N5 Y2 Si4 C50 -178.0(10) . . . . ?
N6 Y2 Si4 C50 123.5(10) . . . . ?
O2 Y2 Si4 C50 -81.5(8) . . . . ?
N4 Y2 Si4 C51 102.9(10) . . . . ?
N5 Y2 Si4 C51 -91.2(12) . . . . ?
N6 Y2 Si4 C51 -149.7(12) . . . . ?
O2 Y2 Si4 C51 5.3(10) . . . . ?
N1 Y1 O1 C34 -90.4(15) . . . . ?
N2 Y1 O1 C34 172.7(15) . . . . ?
N3 Y1 O1 C34 44.2(15) . . . . ?
Si1 Y1 O1 C34 -155.6(15) . . . . ?
Si2 Y1 O1 C34 19.0(15) . . . . ?
Si3 Y1 O1 C34 68.5(15) . . . . ?
N1 Y1 O1 C37 83.7(14) . . . . ?
N2 Y1 O1 C37 -13.2(14) . . . . ?
N3 Y1 O1 C37 -141.8(14) . . . . ?
Si1 Y1 O1 C37 18.5(14) . . . . ?
Si2 Y1 O1 C37 -166.9(13) . . . . ?
Si3 Y1 O1 C37 -117.4(14) . . . . ?
N4 Y2 O2 C74 109(2) . . . . ?
N5 Y2 O2 C74 -156(2) . . . . ?
N6 Y2 O2 C74 -18(2) . . . . ?
Si4 Y2 O2 C74 172(2) . . . . ?
N4 Y2 O2 C71 -65.1(18) . . . . ?
N5 Y2 O2 C71 29.1(18) . . . . ?
N6 Y2 O2 C71 167.3(18) . . . . ?
Si4 Y2 O2 C71 -2.8(18) . . . . ?
N2 Y1 N1 C1 -163(2) . . . . ?
N3 Y1 N1 C1 -12(2) . . . . ?
O1 Y1 N1 C1 97(2) . . . . ?
Si1 Y1 N1 C1 -174(2) . . . . ?
Si2 Y1 N1 C1 -12(2) . . . . ?
Si3 Y1 N1 C1 -11(3) . . . . ?
N2 Y1 N1 C13 32.9(8) . . . . ?
N3 Y1 N1 C13 -176.2(7) . . . . ?
O1 Y1 N1 C13 -67.2(8) . . . . ?
Si1 Y1 N1 C13 22.3(7) . . . . ?
Si2 Y1 N1 C13 -175.7(7) . . . . ?
Si3 Y1 N1 C13 -174.4(7) . . . . ?
C13 Si1 N2 C16 -156.4(13) . . . . ?
C14 Si1 N2 C16 -35.3(15) . . . . ?
C15 Si1 N2 C16 89.5(14) . . . . ?
Y1 Si1 N2 C16 -156.8(16) . . . . ?
C13 Si1 N2 Y1 0.4(7) . . . . ?
C14 Si1 N2 Y1 121.5(7) . . . . ?
C15 Si1 N2 Y1 -113.7(7) . . . . ?
N1 Y1 N2 C16 139.4(11) . . . . ?
N3 Y1 N2 C16 -13.6(13) . . . . ?
O1 Y1 N2 C16 -117.8(11) . . . . ?
Si1 Y1 N2 C16 157.9(14) . . . . ?
Si2 Y1 N2 C16 13.5(14) . . . . ?
Si3 Y1 N2 C16 -30.3(11) . . . . ?
N1 Y1 N2 Si1 -18.5(6) . . . . ?
N3 Y1 N2 Si1 -171.5(5) . . . . ?
O1 Y1 N2 Si1 84.3(6) . . . . ?
Si2 Y1 N2 Si1 -144.5(4) . . . . ?
Si3 Y1 N2 Si1 171.7(4) . . . . ?
C29 Si2 N3 Si3 -72.3(12) . . . . ?
C28 Si2 N3 Si3 172.4(10) . . . . ?
C30 Si2 N3 Si3 53.7(17) . . . . ?
Y1 Si2 N3 Si3 -177.4(14) . . . . ?
C29 Si2 N3 Y1 105.1(10) . . . . ?
C28 Si2 N3 Y1 -10.2(10) . . . . ?
C30 Si2 N3 Y1 -128.9(16) . . . . ?
C31 Si3 N3 Si2 43.9(15) . . . . ?
C33 Si3 N3 Si2 159.9(14) . . . . ?
C32 Si3 N3 Si2 -78.1(14) . . . . ?
Y1 Si3 N3 Si2 177.4(14) . . . . ?
C31 Si3 N3 Y1 -133.5(12) . . . . ?
C33 Si3 N3 Y1 -17.5(15) . . . . ?
C32 Si3 N3 Y1 104.5(12) . . . . ?
N1 Y1 N3 Si2 1.0(11) . . . . ?
N2 Y1 N3 Si2 143.8(6) . . . . ?
O1 Y1 N3 Si2 -110.5(8) . . . . ?
Si1 Y1 N3 Si2 132.0(7) . . . . ?
Si3 Y1 N3 Si2 -177.5(14) . . . . ?
N1 Y1 N3 Si3 178.5(6) . . . . ?
N2 Y1 N3 Si3 -38.7(10) . . . . ?
O1 Y1 N3 Si3 67.0(8) . . . . ?
Si1 Y1 N3 Si3 -50.5(14) . . . . ?
Si2 Y1 N3 Si3 177.5(14) . . . . ?
N5 Y2 N4 C38 153.2(15) . . . . ?
N6 Y2 N4 C38 7.3(17) . . . . ?
O2 Y2 N4 C38 -105.7(15) . . . . ?
Si4 Y2 N4 C38 160.5(16) . . . . ?
N5 Y2 N4 C50 -26.2(10) . . . . ?
N6 Y2 N4 C50 -172.0(9) . . . . ?
O2 Y2 N4 C50 75.0(10) . . . . ?
Si4 Y2 N4 C50 -18.8(9) . . . . ?
C52 Si4 N5 C53 47.6(16) . . . . ?
C50 Si4 N5 C53 167.5(12) . . . . ?
C51 Si4 N5 C53 -73.8(16) . . . . ?
Y2 Si4 N5 C53 165.7(15) . . . . ?
C52 Si4 N5 Y2 -118.0(11) . . . . ?
C50 Si4 N5 Y2 1.9(9) . . . . ?
C51 Si4 N5 Y2 120.6(10) . . . . ?
N4 Y2 N5 C53 -151.4(13) . . . . ?
N6 Y2 N5 C53 -11.0(15) . . . . ?
O2 Y2 N5 C53 107.4(13) . . . . ?
Si4 Y2 N5 C53 -163.8(17) . . . . ?
N4 Y2 N5 Si4 12.4(6) . . . . ?
N6 Y2 N5 Si4 152.8(5) . . . . ?
O2 Y2 N5 Si4 -88.8(7) . . . . ?
C67 Si5 N6 Si6 37.2(10) . . . . ?
C66 Si5 N6 Si6 -79.6(9) . . . . ?
C65 Si5 N6 Si6 159.2(9) . . . . ?
C67 Si5 N6 Y2 -147.8(8) . . . . ?
C66 Si5 N6 Y2 95.4(9) . . . . ?
C65 Si5 N6 Y2 -25.8(11) . . . . ?
C68 Si6 N6 Si5 45.9(14) . . . . ?
C69 Si6 N6 Si5 -74.4(12) . . . . ?
C70 Si6 N6 Si5 171.1(9) . . . . ?
C68 Si6 N6 Y2 -129.8(12) . . . . ?
C69 Si6 N6 Y2 109.9(10) . . . . ?
C70 Si6 N6 Y2 -4.7(9) . . . . ?
N4 Y2 N6 Si5 3.9(10) . . . . ?
N5 Y2 N6 Si5 -126.7(7) . . . . ?
O2 Y2 N6 Si5 115.7(8) . . . . ?
Si4 Y2 N6 Si5 -89.7(10) . . . . ?
N4 Y2 N6 Si6 179.3(5) . . . . ?
N5 Y2 N6 Si6 48.6(8) . . . . ?
O2 Y2 N6 Si6 -68.9(6) . . . . ?
Si4 Y2 N6 Si6 85.7(9) . . . . ?
C13 N1 C1 C6 93.1(18) . . . . ?
Y1 N1 C1 C6 -70(3) . . . . ?
C13 N1 C1 C2 -91.6(16) . . . . ?
Y1 N1 C1 C2 105(2) . . . . ?
N1 C1 C2 C3 -177.7(16) . . . . ?
C6 C1 C2 C3 -2(3) . . . . ?
N1 C1 C2 C10 4(2) . . . . ?
C6 C1 C2 C10 179.3(16) . . . . ?
C1 C2 C3 C4 1(3) . . . . ?
C10 C2 C3 C4 180(2) . . . . ?
C2 C3 C4 C5 -1(4) . . . . ?
C3 C4 C5 C6 2(4) . . . . ?
C4 C5 C6 C1 -3(3) . . . . ?
C4 C5 C6 C7 -175(2) . . . . ?
N1 C1 C6 C5 178.6(19) . . . . ?
C2 C1 C6 C5 3(3) . . . . ?
N1 C1 C6 C7 -9(3) . . . . ?
C2 C1 C6 C7 175.5(16) . . . . ?
C5 C6 C7 C9 64(2) . . . . ?
C1 C6 C7 C9 -108.1(19) . . . . ?
C5 C6 C7 C8 -61(2) . . . . ?
C1 C6 C7 C8 126.2(19) . . . . ?
C3 C2 C10 C11 70(2) . . . . ?
C1 C2 C10 C11 -111.1(19) . . . . ?
C3 C2 C10 C12 -48(3) . . . . ?
C1 C2 C10 C12 130.4(18) . . . . ?
C1 N1 C13 Si1 148.3(10) . . . . ?
Y1 N1 C13 Si1 -40.6(11) . . . . ?
N2 Si1 C13 N1 28.4(12) . . . . ?
C14 Si1 C13 N1 -94.6(11) . . . . ?
C15 Si1 C13 N1 152.5(10) . . . . ?
Y1 Si1 C13 N1 28.7(9) . . . . ?
Si1 N2 C16 C21 100.9(16) . . . . ?
Y1 N2 C16 C21 -52.3(17) . . . . ?
Si1 N2 C16 C17 -86.2(16) . . . . ?
Y1 N2 C16 C17 120.6(13) . . . . ?
C21 C16 C17 C18 -2(2) . . . . ?
N2 C16 C17 C18 -175.1(14) . . . . ?
C21 C16 C17 C25 -178.5(14) . . . . ?
N2 C16 C17 C25 8(2) . . . . ?
C16 C17 C18 C19 6(3) . . . . ?
C25 C17 C18 C19 -176.9(18) . . . . ?
C17 C18 C19 C20 -9(3) . . . . ?
C18 C19 C20 C21 8(3) . . . . ?
N2 C16 C21 C22 -12(2) . . . . ?
C17 C16 C21 C22 174.8(14) . . . . ?
N2 C16 C21 C20 173.9(14) . . . . ?
C17 C16 C21 C20 1(2) . . . . ?
C19 C20 C21 C16 -4(3) . . . . ?
C19 C20 C21 C22 -178.2(16) . . . . ?
C16 C21 C22 C23 -107.0(19) . . . . ?
C20 C21 C22 C23 67(2) . . . . ?
C16 C21 C22 C24 123.8(17) . . . . ?
C20 C21 C22 C24 -61.9(19) . . . . ?
C18 C17 C25 C26 54(2) . . . . ?
C16 C17 C25 C26 -129.8(18) . . . . ?
C18 C17 C25 C27 -68.8(19) . . . . ?
C16 C17 C25 C27 107.8(18) . . . . ?
C37 O1 C34 C35 -13(2) . . . . ?
Y1 O1 C34 C35 161.8(14) . . . . ?
O1 C34 C35 C36 36(2) . . . . ?
C34 C35 C36 C37 -42.7(19) . . . . ?
C34 O1 C37 C36 -18(2) . . . . ?
Y1 O1 C37 C36 167.5(12) . . . . ?
C35 C36 C37 O1 37(2) . . . . ?
C50 N4 C38 C43 88.6(17) . . . . ?
Y2 N4 C38 C43 -90.7(18) . . . . ?
C50 N4 C38 C39 -92.9(16) . . . . ?
Y2 N4 C38 C39 87.8(18) . . . . ?
C43 C38 C39 C40 3(2) . . . . ?
N4 C38 C39 C40 -175.3(14) . . . . ?
C43 C38 C39 C47 -177.2(14) . . . . ?
N4 C38 C39 C47 4(2) . . . . ?
C38 C39 C40 C41 -2(3) . . . . ?
C47 C39 C40 C41 178.1(15) . . . . ?
C39 C40 C41 C42 2(2) . . . . ?
C40 C41 C42 C43 -3(2) . . . . ?
N4 C38 C43 C42 174.6(14) . . . . ?
C39 C38 C43 C42 -4(2) . . . . ?
N4 C38 C43 C44 -8(2) . . . . ?
C39 C38 C43 C44 173.6(15) . . . . ?
C41 C42 C43 C38 4(2) . . . . ?
C41 C42 C43 C44 -173.8(16) . . . . ?
C38 C43 C44 C46 -120.4(19) . . . . ?
C42 C43 C44 C46 57(3) . . . . ?
C38 C43 C44 C45 122.5(18) . . . . ?
C42 C43 C44 C45 -60(2) . . . . ?
C40 C39 C47 C49 60(3) . . . . ?
C38 C39 C47 C49 -120(2) . . . . ?
C40 C39 C47 C48 -60(2) . . . . ?
C38 C39 C47 C48 121(2) . . . . ?
C38 N4 C50 Si4 -146.1(12) . . . . ?
Y2 N4 C50 Si4 33.4(14) . . . . ?
N5 Si4 C50 N4 -24.3(15) . . . . ?
C52 Si4 C50 N4 99.5(15) . . . . ?
C51 Si4 C50 N4 -153.8(14) . . . . ?
Y2 Si4 C50 N4 -23.0(10) . . . . ?
Si4 N5 C53 C54 -90.7(16) . . . . ?
Y2 N5 C53 C54 71.3(18) . . . . ?
Si4 N5 C53 C58 92.6(14) . . . . ?
Y2 N5 C53 C58 -105.5(14) . . . . ?
N5 C53 C54 C55 -175.1(14) . . . . ?
C58 C53 C54 C55 2(2) . . . . ?
N5 C53 C54 C62 0(2) . . . . ?
C58 C53 C54 C62 176.8(14) . . . . ?
C53 C54 C55 C56 -3(3) . . . . ?
C62 C54 C55 C56 -178.2(17) . . . . ?
C54 C55 C56 C57 2(3) . . . . ?
C55 C56 C57 C58 1(2) . . . . ?
C56 C57 C58 C53 -2(2) . . . . ?
C56 C57 C58 C59 179.6(15) . . . . ?
C54 C53 C58 C57 1(2) . . . . ?
N5 C53 C58 C57 177.4(13) . . . . ?
C54 C53 C58 C59 179.0(14) . . . . ?
N5 C53 C58 C59 -4(2) . . . . ?
C57 C58 C59 C60 59(2) . . . . ?
C53 C58 C59 C60 -119.2(18) . . . . ?
C57 C58 C59 C61 -64.6(19) . . . . ?
C53 C58 C59 C61 117.0(16) . . . . ?
C55 C54 C62 C64 -56(3) . . . . ?
C53 C54 C62 C64 128(2) . . . . ?
C55 C54 C62 C63 66(2) . . . . ?
C53 C54 C62 C63 -108.8(18) . . . . ?
C74 O2 C71 C72 -15(4) . . . . ?
Y2 O2 C71 C72 160(2) . . . . ?
O2 C71 C72 C73 12(4) . . . . ?
C71 C72 C73 C74 -5(4) . . . . ?
C71 O2 C74 C73 10(4) . . . . ?
Y2 O2 C74 C73 -165(2) . . . . ?
C72 C73 C74 O2 -3(4) . . . . ?
